data_4087854
loop_
_publ_author_name
'Xu, Hui'
'Huang, Zi-Ao'
'Guo, Xugeng'
'Yang, Yuhui'
'Hua, Yuhui'
'Cao, Zexing'
'Li, Shunhua'
'Xia, Haiping'

_publ_section_title
;
 Sequential Construction Strategy for Rational Design of Luminescent
 Iridacycles
;
_journal_issue 17
_journal_name_full Organometallics
_journal_page_first 4229
_journal_paper_doi 10.1021/acs.organomet.5b00652
_journal_volume 34
_journal_year 2015
_chemical_formula_moiety 'C62 H50 Cl2 Ir P3,2.125CH2Cl2'
_chemical_formula_sum 'C64.13 H54.25 Cl6.25 Ir P3'
_chemical_formula_weight 1331.50
_space_group_IT_number 14
_space_group_name_Hall '-P 2ybc'
_space_group_name_H-M_alt 'P 1 21/c 1'
_symmetry_cell_setting monoclinic
_symmetry_space_group_name_H-M 'P 1 21/c 1'
_atom_sites_solution_hydrogens geom
_atom_sites_solution_primary direct
_atom_sites_solution_secondary difmap
_audit_creation_method SHELXL-97
_cell_angle_alpha 90.00
_cell_angle_beta 116.5150(10)
_cell_angle_gamma 90.00
_cell_formula_units_Z 4
_cell_length_a 11.4534(4)
_cell_length_b 21.7612(5)
_cell_length_c 25.5808(6)
_cell_measurement_reflns_used 23386
_cell_measurement_temperature 173(2)
_cell_measurement_theta_max 55.01
_cell_measurement_theta_min 6.27
_cell_volume 5705.1(3)
_computing_cell_refinement 'Bruker FRAMBO'
_computing_data_collection 'Bruker FRAMBO'
_computing_data_reduction 'Bruker SAINT'
_computing_molecular_graphics 'Bruker SHELXTL'
_computing_publication_material 'Bruker SHELXTL'
_computing_structure_refinement 'SHELXL-97 (Sheldrick, 1997)'
_computing_structure_solution 'SHELXS-97 (Sheldrick, 1990)'
_diffrn_ambient_temperature 173(2)
_diffrn_measured_fraction_theta_full 0.972
_diffrn_measured_fraction_theta_max 0.972
_diffrn_measurement_device_type 'multiwire proportional'
_diffrn_measurement_method 'phi and omega scans'
_diffrn_radiation_monochromator graphite
_diffrn_radiation_source 'fine-focus sealed tube'
_diffrn_radiation_type MoK\a
_diffrn_radiation_wavelength 0.71073
_diffrn_reflns_av_R_equivalents 0.0672
_diffrn_reflns_av_sigmaI/netI 0.0617
_diffrn_reflns_limit_h_max 13
_diffrn_reflns_limit_h_min -13
_diffrn_reflns_limit_k_max 25
_diffrn_reflns_limit_k_min -25
_diffrn_reflns_limit_l_max 30
_diffrn_reflns_limit_l_min -29
_diffrn_reflns_number 39396
_diffrn_reflns_theta_full 25.00
_diffrn_reflns_theta_max 25.00
_diffrn_reflns_theta_min 3.13
_exptl_absorpt_coefficient_mu 2.758
_exptl_absorpt_correction_T_max 1.0000
_exptl_absorpt_correction_T_min 0.4689
_exptl_absorpt_correction_type multi-scan
_exptl_crystal_colour yellow-green
_exptl_crystal_density_diffrn 1.550
_exptl_crystal_density_method 'not measured'
_exptl_crystal_description block
_exptl_crystal_F_000 2669
_exptl_crystal_size_max 0.15
_exptl_crystal_size_mid 0.15
_exptl_crystal_size_min 0.1
_refine_diff_density_max 1.139
_refine_diff_density_min -1.768
_refine_diff_density_rms 0.212
_refine_ls_extinction_method none
_refine_ls_goodness_of_fit_ref 1.000
_refine_ls_hydrogen_treatment constr
_refine_ls_matrix_type full
_refine_ls_number_parameters 694
_refine_ls_number_reflns 9777
_refine_ls_number_restraints 9
_refine_ls_restrained_S_all 1.000
_refine_ls_R_factor_all 0.0640
_refine_ls_R_factor_gt 0.0446
_refine_ls_shift/su_max 0.001
_refine_ls_shift/su_mean 0.000
_refine_ls_structure_factor_coef Fsqd
_refine_ls_weighting_details 'calc w=1/[\s^2^(Fo^2^)+(0.1275P)^2^+0.0000P] where P=(Fo^2^+2Fc^2^)/3'
_refine_ls_weighting_scheme calc
_refine_ls_wR_factor_gt 0.1242
_refine_ls_wR_factor_ref 0.1715
_reflns_number_gt 7835
_reflns_number_total 9777
_reflns_threshold_expression >2sigma(I)
_cod_data_source_file om5b00652_si_003.cif
_cod_data_source_block Complex_5
_cod_depositor_comments
;
The following automatic conversions were performed:

data item '_symmetry_cell_setting' value 'Monoclinic' was changed to
'monoclinic' in accordance with the
/home/saulius/struct/COD-crude-data/automatic-downloads/DataCite-retrospective/ACS/depositions/lib/dictionaries/cif_core.dic
dictionary named 'cif_core.dic' version 2.4.2 last updated on
2011-04-26.

Automatic conversion script
Id: cif_fix_values 6909 2019-04-08 15:41:33Z antanas 
;
_cod_original_sg_symbol_H-M P21/c
_cod_database_code 4087854

loop_
_symmetry_equiv_pos_as_xyz
'x, y, z'
'-x, y+1/2, -z+1/2'
'-x, -y, -z'
'x, -y-1/2, z-1/2'

loop_
_atom_site_label
_atom_site_type_symbol
_atom_site_fract_x
_atom_site_fract_y
_atom_site_fract_z
_atom_site_U_iso_or_equiv
_atom_site_adp_type
_atom_site_occupancy
_atom_site_symmetry_multiplicity
_atom_site_calc_flag
_atom_site_refinement_flags
Ir1 Ir -0.20533(2) -0.186344(11) -0.357399(11) 0.01933(13) Uani 1 1 d .
C1S C 0.2477(11) -0.3258(5) -0.2778(4) 0.068(3) Uani 1 1 d .
H1SA H 0.1558 -0.3342 -0.3019 0.082 Uiso 1 1 calc R
H1SB H 0.2768 -0.2984 -0.2996 0.082 Uiso 1 1 calc R
C2S C 0.3077(10) -0.4317(5) -0.4044(4) 0.068(3) Uani 1 1 d .
H2SA H 0.2476 -0.4172 -0.3899 0.082 Uiso 1 1 calc R
H2SB H 0.3847 -0.4058 -0.3881 0.082 Uiso 1 1 calc R
C4 C -0.3165(6) -0.1271(3) -0.3373(3) 0.0217(15) Uani 1 1 d .
C6 C -0.5020(7) -0.0609(3) -0.3561(3) 0.0318(17) Uani 1 1 d .
H7A H -0.5813 -0.0443 -0.3827 0.038 Uiso 1 1 calc R
C9 C -0.3373(6) -0.3395(3) -0.3938(3) 0.0205(14) Uani 1 1 d .
C10 C -0.3216(7) -0.3365(3) -0.4446(3) 0.0258(16) Uani 1 1 d .
H10A H -0.2997 -0.2995 -0.4561 0.031 Uiso 1 1 calc R
C11 C -0.1252(8) -0.3230(3) -0.2532(4) 0.0345(19) Uani 1 1 d .
H11A H -0.0750 -0.3124 -0.2720 0.041 Uiso 1 1 calc R
C1 C -0.1007(7) -0.1816(3) -0.2717(3) 0.0234(16) Uani 1 1 d .
H1A H -0.0243 -0.2044 -0.2531 0.028 Uiso 1 1 calc R
C13 C -0.3654(7) -0.3961(3) -0.3767(3) 0.0280(16) Uani 1 1 d .
H13A H -0.3739 -0.3991 -0.3423 0.034 Uiso 1 1 calc R
C14 C 0.0581(8) -0.1119(4) -0.5125(4) 0.044(2) Uani 1 1 d .
H14A H 0.0887 -0.1132 -0.5406 0.053 Uiso 1 1 calc R
C15 C -0.2089(7) 0.0052(3) -0.3552(3) 0.035(2) Uani 1 1 d .
H15A H -0.1655 -0.0038 -0.3155 0.042 Uiso 1 1 calc R
C16 C -0.3304(10) -0.3213(4) -0.2479(4) 0.044(2) Uani 1 1 d .
H16A H -0.4180 -0.3104 -0.2634 0.053 Uiso 1 1 calc R
C17 C -0.3389(8) -0.3894(3) -0.4784(3) 0.0348(18) Uani 1 1 d .
H17A H -0.3310 -0.3869 -0.5129 0.042 Uiso 1 1 calc R
C5 C -0.4338(7) -0.0998(3) -0.3754(3) 0.0300(17) Uani 1 1 d .
H5A H -0.4674 -0.1081 -0.4152 0.036 Uiso 1 1 calc R
C3 C -0.2682(6) -0.1121(3) -0.2769(3) 0.0225(15) Uani 1 1 d .
C21 C -0.2772(8) -0.1864(3) -0.1594(4) 0.038(2) Uani 1 1 d .
H21A H -0.3192 -0.1822 -0.1998 0.045 Uiso 1 1 calc R
C22 C -0.4938(7) -0.2551(3) -0.3682(3) 0.0279(16) Uani 1 1 d .
C23 C 0.0591(7) -0.0829(3) -0.3102(3) 0.0292(17) Uani 1 1 d .
C24 C -0.2582(7) -0.3064(3) -0.2775(3) 0.0265(17) Uani 1 1 d .
C25 C 0.0954(6) -0.1705(3) -0.1316(3) 0.0217(15) Uani 1 1 d .
C2 C -0.1423(6) -0.1443(3) -0.2398(3) 0.0231(15) Uani 1 1 d .
C27 C 0.1438(7) -0.1304(3) -0.2809(3) 0.0286(16) Uani 1 1 d .
H27A H 0.1175 -0.1708 -0.2912 0.034 Uiso 1 1 calc R
C29 C -0.2893(9) 0.0557(3) -0.3734(4) 0.047(2) Uani 1 1 d .
H29A H -0.2981 0.0810 -0.3461 0.056 Uiso 1 1 calc R
C30 C -0.1486(7) -0.1646(3) -0.1275(3) 0.0265(16) Uani 1 1 d .
C33 C -0.3675(7) -0.4451(3) -0.4611(4) 0.0342(18) Uani 1 1 d .
H33A H -0.3777 -0.4801 -0.4837 0.041 Uiso 1 1 calc R
C34 C -0.5272(8) -0.2177(3) -0.3329(3) 0.0362(18) Uani 1 1 d .
H34A H -0.4622 -0.2016 -0.2985 0.043 Uiso 1 1 calc R
C36 C 0.1038(8) -0.0221(3) -0.2953(3) 0.0361(18) Uani 1 1 d .
H36A H 0.0500 0.0105 -0.3155 0.043 Uiso 1 1 calc R
C37 C -0.0350(7) -0.1087(3) -0.4284(3) 0.0253(15) Uani 1 1 d .
C38 C -0.1557(9) -0.1964(3) -0.0381(4) 0.041(2) Uani 1 1 d .
H38A H -0.1155 -0.2003 0.0023 0.049 Uiso 1 1 calc R
C40 C -0.0335(7) -0.0251(3) -0.0994(3) 0.0318(17) Uani 1 1 d .
H40A H -0.0552 -0.0480 -0.0742 0.038 Uiso 1 1 calc R
C42 C 0.2096(8) -0.1385(4) -0.1174(4) 0.043(2) Uani 1 1 d .
H42A H 0.2063 -0.0973 -0.1275 0.051 Uiso 1 1 calc R
C43 C 0.2683(8) -0.1183(4) -0.2361(4) 0.041(2) Uani 1 1 d .
H43A H 0.3234 -0.1505 -0.2160 0.050 Uiso 1 1 calc R
C44 C -0.0315(7) -0.0523(3) -0.1481(3) 0.0280(16) Uani 1 1 d .
C45 C -0.2820(8) -0.2176(4) -0.0704(4) 0.042(2) Uani 1 1 d .
H45A H -0.3273 -0.2344 -0.0514 0.051 Uiso 1 1 calc R
C46 C -0.2603(8) -0.0191(4) -0.4539(3) 0.0359(18) Uani 1 1 d .
H46A H -0.2519 -0.0440 -0.4816 0.043 Uiso 1 1 calc R
C47 C -0.3809(8) -0.4485(3) -0.4107(4) 0.0371(19) Uani 1 1 d .
H47A H -0.4004 -0.4860 -0.3990 0.044 Uiso 1 1 calc R
C48 C -0.1909(7) -0.0329(3) -0.3949(3) 0.0256(16) Uani 1 1 d .
C49 C 0.3084(8) -0.0588(4) -0.2222(4) 0.044(2) Uani 1 1 d .
H49A H 0.3918 -0.0509 -0.1928 0.053 Uiso 1 1 calc R
C7 C -0.4527(8) -0.0463(4) -0.2970(4) 0.039(2) Uani 1 1 d .
H8A H -0.4980 -0.0196 -0.2843 0.047 Uiso 1 1 calc R
C51 C 0.1027(8) -0.2330(4) -0.1181(3) 0.0394(19) Uani 1 1 d .
H51A H 0.0266 -0.2556 -0.1284 0.047 Uiso 1 1 calc R
C52 C 0.0568(8) -0.0670(4) -0.4272(4) 0.046(2) Uani 1 1 d .
H52A H 0.0875 -0.0372 -0.3981 0.055 Uiso 1 1 calc R
C53 C -0.0698(10) -0.3552(3) -0.2007(4) 0.048(2) Uani 1 1 d .
H53A H 0.0169 -0.3676 -0.1855 0.058 Uiso 1 1 calc R
C55 C 0.2279(8) -0.0104(4) -0.2507(4) 0.048(2) Uani 1 1 d .
H55A H 0.2561 0.0298 -0.2402 0.057 Uiso 1 1 calc R
C8 C -0.3342(7) -0.0722(3) -0.2570(3) 0.0322(18) Uani 1 1 d .
H6A H -0.3002 -0.0627 -0.2175 0.039 Uiso 1 1 calc R
C57 C 0.0293(8) 0.0704(4) -0.1256(4) 0.042(2) Uani 1 1 d .
H57A H 0.0508 0.1117 -0.1178 0.051 Uiso 1 1 calc R
C58 C -0.0014(8) -0.0181(3) -0.1859(3) 0.0352(18) Uani 1 1 d .
H58A H -0.0019 -0.0365 -0.2189 0.042 Uiso 1 1 calc R
C59 C -0.6565(8) -0.2041(4) -0.3486(4) 0.042(2) Uani 1 1 d .
H59A H -0.6774 -0.1792 -0.3244 0.050 Uiso 1 1 calc R
C60 C -0.5954(7) -0.2770(4) -0.4207(4) 0.0382(19) Uani 1 1 d .
H60A H -0.5770 -0.3018 -0.4457 0.046 Uiso 1 1 calc R
C61 C -0.0894(8) -0.1694(3) -0.0660(3) 0.0322(17) Uani 1 1 d .
H61A H -0.0054 -0.1544 -0.0441 0.039 Uiso 1 1 calc R
C62 C -0.3432(9) 0.0324(4) -0.4718(4) 0.054(3) Uani 1 1 d .
H62A H -0.3890 0.0415 -0.5114 0.065 Uiso 1 1 calc R
C63 C -0.7550(8) -0.2268(4) -0.3995(4) 0.045(2) Uani 1 1 d .
H63A H -0.8421 -0.2184 -0.4095 0.054 Uiso 1 1 calc R
C64 C -0.0329(8) -0.1529(4) -0.5140(4) 0.042(2) Uani 1 1 d .
H64A H -0.0639 -0.1823 -0.5434 0.050 Uiso 1 1 calc R
C65 C 0.2249(9) -0.2620(4) -0.0889(4) 0.055(3) Uani 1 1 d .
H65A H 0.2302 -0.3034 -0.0793 0.066 Uiso 1 1 calc R
C66 C -0.0023(8) 0.0369(4) -0.0888(4) 0.041(2) Uani 1 1 d .
H66A H -0.0030 0.0557 -0.0563 0.049 Uiso 1 1 calc R
C67 C -0.0811(8) -0.1521(3) -0.4727(3) 0.0351(18) Uani 1 1 d .
H67A H -0.1438 -0.1805 -0.4749 0.042 Uiso 1 1 calc R
C68 C -0.3571(8) 0.0688(4) -0.4324(4) 0.047(2) Uani 1 1 d .
H68A H -0.4122 0.1027 -0.4448 0.056 Uiso 1 1 calc R
C69 C 0.0297(9) 0.0434(4) -0.1748(4) 0.047(2) Uani 1 1 d .
H69A H 0.0507 0.0666 -0.2000 0.056 Uiso 1 1 calc R
C70 C -0.2720(12) -0.3525(4) -0.1950(4) 0.064(3) Uani 1 1 d .
H70A H -0.3209 -0.3626 -0.1753 0.077 Uiso 1 1 calc R
C71 C 0.1046(9) -0.0683(5) -0.4685(4) 0.054(2) Uani 1 1 d .
H71A H 0.1674 -0.0401 -0.4666 0.065 Uiso 1 1 calc R
C72 C 0.3367(8) -0.2280(4) -0.0746(3) 0.048(2) Uani 1 1 d .
H72A H 0.4178 -0.2468 -0.0555 0.057 Uiso 1 1 calc R
C73 C -0.3411(8) -0.2142(4) -0.1309(4) 0.043(2) Uani 1 1 d .
H73A H -0.4240 -0.2306 -0.1523 0.052 Uiso 1 1 calc R
C74 C -0.1409(12) -0.3689(4) -0.1712(4) 0.062(3) Uani 1 1 d .
H74A H -0.1017 -0.3890 -0.1354 0.074 Uiso 1 1 calc R
C75 C -0.7214(8) -0.2615(4) -0.4343(4) 0.047(2) Uani 1 1 d .
H75A H -0.7873 -0.2755 -0.4694 0.057 Uiso 1 1 calc R
C78 C 0.3297(8) -0.1677(4) -0.0881(4) 0.048(2) Uani 1 1 d .
H78A H 0.4062 -0.1454 -0.0776 0.058 Uiso 1 1 calc R
P1 P -0.09443(18) -0.10301(8) -0.37281(8) 0.0230(4) Uani 1 1 d .
P2 P -0.32383(17) -0.27077(8) -0.34977(8) 0.0216(4) Uani 1 1 d .
P3 P -0.06069(17) -0.13354(8) -0.16415(8) 0.0233(4) Uani 1 1 d .
Cl1 Cl -0.04798(16) -0.25847(7) -0.36899(7) 0.0253(4) Uani 1 1 d .
Cl1A Cl 0.3337(4) -0.39384(16) -0.26496(13) 0.0923(11) Uani 1 1 d .
Cl1B Cl 0.2662(4) -0.28897(14) -0.21390(14) 0.0911(11) Uani 1 1 d .
Cl2 Cl -0.35974(18) -0.18374(7) -0.46372(8) 0.0272(4) Uani 1 1 d .
Cl2A Cl 0.2356(3) -0.42665(14) -0.47903(11) 0.0752(9) Uani 1 1 d .
Cl2B Cl 0.3527(3) -0.5097(2) -0.38193(18) 0.1222(16) Uani 1 1 d .
Cl3A Cl -0.2704(18) -0.4439(7) -0.0980(8) 0.051(5) Uani 0.13 1 d PD
Cl3B Cl -0.4739(18) -0.3507(7) -0.1253(8) 0.056(5) Uani 0.13 1 d PD
C3S C -0.388(4) -0.4095(18) -0.0807(17) 0.018(11) Uani 0.13 1 d PDU
H3SA H -0.4486 -0.4409 -0.0817 0.021 Uiso 0.13 1 calc PR
H3SB H -0.3438 -0.3941 -0.0410 0.021 Uiso 0.13 1 calc PR

loop_
_atom_site_aniso_label
_atom_site_aniso_U_11
_atom_site_aniso_U_22
_atom_site_aniso_U_33
_atom_site_aniso_U_23
_atom_site_aniso_U_13
_atom_site_aniso_U_12
Ir1 0.01998(19) 0.02121(19) 0.01715(19) -0.00032(10) 0.00861(13) 0.00055(9)
C1S 0.070(8) 0.064(6) 0.045(6) 0.020(5) 0.001(5) 0.015(5)
C2S 0.050(6) 0.109(9) 0.042(6) -0.001(6) 0.016(5) -0.004(6)
C4 0.014(3) 0.032(4) 0.021(4) -0.008(3) 0.010(3) -0.005(3)
C6 0.021(4) 0.038(4) 0.027(4) 0.009(3) 0.002(3) 0.020(3)
C9 0.021(3) 0.022(3) 0.013(3) 0.004(3) 0.003(3) 0.002(3)
C10 0.036(4) 0.017(3) 0.032(4) 0.004(3) 0.022(3) 0.009(3)
C11 0.028(4) 0.022(4) 0.040(5) -0.002(3) 0.004(4) 0.000(3)
C1 0.025(4) 0.023(4) 0.028(4) -0.002(3) 0.017(3) -0.005(3)
C13 0.037(4) 0.021(4) 0.030(4) 0.006(3) 0.019(3) 0.001(3)
C14 0.044(5) 0.065(6) 0.030(5) 0.010(4) 0.022(4) 0.002(4)
C15 0.049(5) 0.022(4) 0.024(4) 0.003(3) 0.007(4) 0.003(3)
C16 0.057(6) 0.044(5) 0.032(5) 0.009(4) 0.020(4) 0.011(4)
C17 0.042(5) 0.039(4) 0.025(4) -0.011(4) 0.016(4) -0.008(4)
C5 0.028(4) 0.034(4) 0.026(4) 0.006(3) 0.009(3) 0.003(3)
C3 0.012(3) 0.027(4) 0.027(4) 0.001(3) 0.008(3) 0.001(3)
C21 0.032(5) 0.054(6) 0.031(5) -0.004(4) 0.017(4) -0.008(3)
C22 0.021(4) 0.031(4) 0.035(4) 0.000(3) 0.016(3) 0.000(3)
C23 0.026(4) 0.039(4) 0.028(4) -0.003(3) 0.017(3) -0.005(3)
C24 0.038(4) 0.019(3) 0.013(4) 0.003(3) 0.002(3) -0.003(3)
C25 0.023(4) 0.025(3) 0.008(3) 0.001(3) -0.001(3) 0.002(3)
C2 0.019(3) 0.027(4) 0.023(4) 0.004(3) 0.008(3) -0.006(3)
C27 0.027(4) 0.036(4) 0.018(4) -0.002(3) 0.006(3) -0.003(3)
C29 0.056(6) 0.025(4) 0.059(6) -0.011(4) 0.026(5) -0.002(4)
C30 0.031(4) 0.024(4) 0.026(4) -0.003(3) 0.013(3) 0.001(3)
C33 0.034(4) 0.028(4) 0.040(5) -0.018(4) 0.017(4) -0.006(3)
C34 0.048(5) 0.038(4) 0.033(4) 0.001(4) 0.027(4) 0.000(4)
C36 0.041(5) 0.029(4) 0.037(5) 0.001(3) 0.017(4) -0.008(3)
C37 0.024(4) 0.029(4) 0.025(4) 0.000(3) 0.013(3) -0.004(3)
C38 0.060(6) 0.033(4) 0.034(5) 0.009(4) 0.025(4) 0.014(4)
C40 0.037(4) 0.028(4) 0.034(4) -0.006(3) 0.019(4) 0.003(3)
C42 0.036(5) 0.042(5) 0.044(5) 0.005(4) 0.013(4) 0.003(4)
C43 0.036(5) 0.056(5) 0.034(5) 0.000(4) 0.016(4) 0.009(4)
C44 0.027(4) 0.026(4) 0.027(4) -0.006(3) 0.009(3) -0.002(3)
C45 0.051(5) 0.037(4) 0.059(6) 0.000(4) 0.042(5) -0.003(4)
C46 0.037(5) 0.041(5) 0.034(4) 0.008(4) 0.019(4) 0.004(4)
C47 0.044(5) 0.025(4) 0.046(5) -0.007(4) 0.022(4) -0.010(3)
C48 0.020(4) 0.023(3) 0.035(4) 0.005(3) 0.014(3) -0.002(3)
C49 0.026(4) 0.055(5) 0.042(5) -0.014(4) 0.008(4) -0.018(4)
C7 0.037(5) 0.043(5) 0.045(5) -0.006(4) 0.024(4) 0.002(4)
C51 0.038(5) 0.042(5) 0.038(5) -0.011(4) 0.017(4) 0.001(4)
C52 0.041(5) 0.068(6) 0.032(5) -0.007(4) 0.020(4) -0.014(4)
C53 0.068(6) 0.026(4) 0.037(5) -0.008(4) 0.012(5) 0.004(4)
C55 0.045(5) 0.053(5) 0.041(5) -0.010(4) 0.016(4) -0.022(4)
C8 0.034(4) 0.032(4) 0.027(4) -0.011(3) 0.011(3) 0.004(3)
C57 0.033(5) 0.032(4) 0.046(5) -0.001(4) 0.004(4) -0.001(3)
C58 0.045(5) 0.030(4) 0.036(4) -0.004(4) 0.023(4) -0.004(3)
C59 0.037(5) 0.043(4) 0.065(6) 0.010(4) 0.040(5) 0.008(4)
C60 0.032(4) 0.040(5) 0.043(5) 0.002(4) 0.018(4) 0.003(3)
C61 0.043(5) 0.032(4) 0.018(4) 0.000(3) 0.011(3) 0.002(3)
C62 0.048(6) 0.059(6) 0.055(6) 0.024(5) 0.023(5) 0.020(5)
C63 0.020(4) 0.045(5) 0.073(7) 0.014(5) 0.023(4) 0.005(4)
C64 0.047(5) 0.047(5) 0.035(5) 0.000(4) 0.022(4) -0.003(4)
C65 0.059(6) 0.046(5) 0.048(6) 0.019(4) 0.013(5) 0.021(5)
C66 0.035(5) 0.037(4) 0.045(5) -0.017(4) 0.013(4) -0.001(4)
C67 0.041(5) 0.039(4) 0.038(5) 0.002(4) 0.028(4) -0.002(4)
C68 0.025(4) 0.041(5) 0.075(7) 0.015(5) 0.023(4) 0.004(4)
C69 0.053(6) 0.038(5) 0.047(5) 0.008(4) 0.019(4) -0.009(4)
C70 0.127(11) 0.044(6) 0.047(6) 0.004(5) 0.061(7) 0.008(6)
C71 0.041(5) 0.081(7) 0.044(5) 0.000(5) 0.023(4) -0.018(5)
C72 0.037(5) 0.071(6) 0.024(4) 0.004(4) 0.004(4) 0.023(4)
C73 0.042(5) 0.049(5) 0.048(5) -0.011(4) 0.029(4) -0.015(4)
C74 0.106(9) 0.040(5) 0.022(5) 0.003(4) 0.014(5) 0.026(5)
C75 0.027(4) 0.071(6) 0.034(5) -0.007(4) 0.005(4) 0.004(4)
C78 0.025(4) 0.069(6) 0.036(5) 0.010(5) 0.001(4) 0.006(4)
P1 0.0244(9) 0.0225(9) 0.0244(10) 0.0000(8) 0.0129(8) -0.0022(7)
P2 0.0247(9) 0.0208(9) 0.0212(9) 0.0007(7) 0.0122(8) -0.0003(7)
P3 0.0254(10) 0.0257(9) 0.0176(9) -0.0033(7) 0.0085(8) -0.0006(7)
Cl1 0.0243(9) 0.0253(8) 0.0281(9) -0.0055(7) 0.0133(7) 0.0013(7)
Cl1A 0.106(3) 0.105(2) 0.0637(19) 0.0141(17) 0.0364(18) 0.051(2)
Cl1B 0.131(3) 0.0591(17) 0.069(2) 0.0015(15) 0.0318(19) 0.0153(18)
Cl2 0.0273(10) 0.0321(10) 0.0194(9) -0.0006(7) 0.0078(8) 0.0007(7)
Cl2A 0.0757(19) 0.091(2) 0.0461(15) -0.0038(14) 0.0159(13) 0.0326(16)
Cl2B 0.0580(19) 0.187(4) 0.140(3) 0.109(3) 0.061(2) 0.046(2)
Cl3A 0.070(12) 0.024(7) 0.060(11) 0.021(8) 0.030(10) 0.010(8)
Cl3B 0.072(13) 0.037(9) 0.042(10) 0.017(8) 0.010(9) 0.002(8)
C3S 0.014(13) 0.021(13) 0.013(13) -0.003(9) 0.000(9) 0.013(9)

loop_
_atom_type_symbol
_atom_type_description
_atom_type_scat_dispersion_real
_atom_type_scat_dispersion_imag
_atom_type_scat_source
C C 0.0033 0.0016 'International Tables Vol C Tables 4.2.6.8 and 6.1.1.4'
H H 0.0000 0.0000 'International Tables Vol C Tables 4.2.6.8 and 6.1.1.4'
Cl Cl 0.1484 0.1585 'International Tables Vol C Tables 4.2.6.8 and 6.1.1.4'
Ir Ir -1.4442 7.9887 'International Tables Vol C Tables 4.2.6.8 and 6.1.1.4'
P P 0.1023 0.0942 'International Tables Vol C Tables 4.2.6.8 and 6.1.1.4'

loop_
_geom_angle_atom_site_label_1
_geom_angle_atom_site_label_2
_geom_angle_atom_site_label_3
_geom_angle
C1 Ir1 C4 79.9(3)
C1 Ir1 P2 92.02(19)
C4 Ir1 P2 91.42(19)
C1 Ir1 P1 92.33(19)
C4 Ir1 P1 89.97(19)
P2 Ir1 P1 175.61(6)
C1 Ir1 Cl2 172.3(2)
C4 Ir1 Cl2 92.41(19)
P2 Ir1 Cl2 87.34(6)
P1 Ir1 Cl2 88.44(6)
C1 Ir1 Cl1 93.0(2)
C4 Ir1 Cl1 172.83(19)
P2 Ir1 Cl1 89.58(6)
P1 Ir1 Cl1 89.56(6)
Cl2 Ir1 Cl1 94.73(6)
Cl1A C1S Cl1B 113.2(5)
Cl2A C2S Cl2B 110.2(6)
C5 C4 C3 116.6(6)
C5 C4 Ir1 127.6(5)
C3 C4 Ir1 115.8(5)
C5 C6 C7 120.4(6)
C10 C9 C13 118.6(6)
C10 C9 P2 121.6(5)
C13 C9 P2 119.8(5)
C9 C10 C17 119.8(7)
C53 C11 C24 119.6(9)
C2 C1 Ir1 119.2(5)
C9 C13 C47 120.8(7)
C64 C14 C71 118.9(8)
C29 C15 C48 121.5(7)
C24 C16 C70 120.1(9)
C33 C17 C10 121.0(7)
C6 C5 C4 122.2(7)
C8 C3 C4 121.9(6)
C8 C3 C2 126.0(6)
C4 C3 C2 112.1(6)
C73 C21 C30 120.2(8)
C34 C22 C60 117.8(7)
C34 C22 P2 120.9(6)
C60 C22 P2 121.1(6)
C27 C23 C36 118.1(7)
C27 C23 P1 117.6(5)
C36 C23 P1 123.6(6)
C16 C24 C11 119.2(7)
C16 C24 P2 125.2(6)
C11 C24 P2 115.5(6)
C42 C25 C51 118.7(7)
C42 C25 P3 121.9(6)
C51 C25 P3 119.3(6)
C1 C2 C3 112.9(6)
C1 C2 P3 125.4(6)
C3 C2 P3 121.7(5)
C23 C27 C43 121.0(7)
C15 C29 C68 119.9(8)
C21 C30 C61 118.6(7)
C21 C30 P3 120.7(6)
C61 C30 P3 120.7(6)
C47 C33 C17 119.5(7)
C59 C34 C22 120.4(8)
C55 C36 C23 120.6(8)
C52 C37 C67 118.3(7)
C52 C37 P1 118.9(6)
C67 C37 P1 122.8(5)
C61 C38 C45 120.1(8)
C44 C40 C66 118.7(7)
C25 C42 C78 120.3(8)
C49 C43 C27 119.5(8)
C58 C44 C40 120.6(6)
C58 C44 P3 116.5(5)
C40 C44 P3 122.9(6)
C73 C45 C38 120.5(8)
C48 C46 C62 120.1(8)
C33 C47 C13 120.3(7)
C46 C48 C15 117.7(7)
C46 C48 P1 119.5(6)
C15 C48 P1 122.6(5)
C43 C49 C55 121.3(7)
C6 C7 C8 119.5(7)
C25 C51 C65 120.2(8)
C37 C52 C71 121.7(8)
C74 C53 C11 121.0(9)
C49 C55 C36 119.4(8)
C3 C8 C7 119.4(7)
C66 C57 C69 120.6(7)
C44 C58 C69 119.9(8)
C63 C59 C34 121.2(8)
C75 C60 C22 119.1(8)
C38 C61 C30 120.3(8)
C68 C62 C46 120.8(9)
C75 C63 C59 118.0(8)
C14 C64 C67 122.0(8)
C72 C65 C51 119.1(8)
C57 C66 C40 120.7(8)
C37 C67 C64 119.5(7)
C62 C68 C29 119.9(8)
C58 C69 C57 119.4(8)
C16 C70 C74 120.5(10)
C14 C71 C52 119.6(8)
C78 C72 C65 120.8(8)
C21 C73 C45 120.2(8)
C53 C74 C70 119.7(9)
C63 C75 C60 123.5(8)
C72 C78 C42 120.9(9)
C48 P1 C23 106.6(3)
C48 P1 C37 101.5(3)
C23 P1 C37 98.6(3)
C48 P1 Ir1 113.6(2)
C23 P1 Ir1 114.8(2)
C37 P1 Ir1 119.6(2)
C22 P2 C24 104.6(4)
C22 P2 C9 101.9(3)
C24 P2 C9 99.1(3)
C22 P2 Ir1 115.1(2)
C24 P2 Ir1 115.1(2)
C9 P2 Ir1 118.7(2)
C2 P3 C30 112.5(3)
C2 P3 C25 112.5(3)
C30 P3 C25 105.4(3)
C2 P3 C44 109.5(3)
C30 P3 C44 109.9(3)
C25 P3 C44 106.7(3)
Cl3B C3S Cl3A 116(2)

loop_
_geom_bond_atom_site_label_1
_geom_bond_atom_site_label_2
_geom_bond_distance
Ir1 C1 1.977(8)
Ir1 C4 2.033(7)
Ir1 P2 2.3435(17)
Ir1 P1 2.3461(18)
Ir1 Cl2 2.4967(18)
Ir1 Cl1 2.5053(16)
C1S Cl1A 1.726(10)
C1S Cl1B 1.747(11)
C2S Cl2A 1.711(10)
C2S Cl2B 1.792(12)
C4 C5 1.392(9)
C4 C3 1.427(9)
C6 C5 1.386(10)
C6 C7 1.392(11)
C9 C10 1.391(9)
C9 C13 1.391(9)
C9 P2 1.837(7)
C10 C17 1.399(10)
C11 C53 1.391(12)
C11 C24 1.411(11)
C1 C2 1.378(10)
C13 C47 1.396(10)
C14 C64 1.360(11)
C14 C71 1.384(12)
C15 C29 1.374(11)
C15 C48 1.396(10)
C16 C24 1.388(12)
C16 C70 1.389(12)
C17 C33 1.377(11)
C3 C8 1.389(10)
C3 C2 1.500(9)
C21 C73 1.382(12)
C21 C30 1.410(11)
C22 C34 1.392(10)
C22 C60 1.410(10)
C22 P2 1.818(7)
C23 C27 1.386(10)
C23 C36 1.409(10)
C23 P1 1.825(7)
C24 P2 1.827(7)
C25 C42 1.380(11)
C25 C51 1.398(10)
C25 P3 1.790(7)
C2 P3 1.749(7)
C27 C43 1.399(10)
C29 C68 1.385(12)
C30 C61 1.412(10)
C30 P3 1.788(7)
C33 C47 1.368(11)
C34 C59 1.382(11)
C36 C55 1.393(11)
C37 C52 1.378(11)
C37 C67 1.387(10)
C37 P1 1.835(7)
C38 C61 1.381(11)
C38 C45 1.386(12)
C40 C44 1.390(10)
C40 C66 1.392(10)
C42 C78 1.393(11)
C43 C49 1.366(11)
C44 C58 1.380(10)
C44 P3 1.812(7)
C45 C73 1.385(12)
C46 C48 1.389(10)
C46 C62 1.408(11)
C48 P1 1.819(7)
C49 C55 1.375(12)
C7 C8 1.402(11)
C51 C65 1.407(11)
C52 C71 1.390(12)
C53 C74 1.367(14)
C57 C66 1.361(12)
C57 C69 1.389(12)
C58 C69 1.383(10)
C59 C63 1.378(13)
C60 C75 1.368(11)
C62 C68 1.347(13)
C63 C75 1.348(12)
C64 C67 1.392(11)
C65 C72 1.379(13)
C70 C74 1.392(15)
C72 C78 1.349(13)
Cl3A C3S 1.76(3)
Cl3B C3S 1.71(3)
